data_2217199
loop_
_publ_author_name
'Drouin, Ludovic'
'Cowley, Andrew R.'
'Fairbanks, Antony J.'
'Thompson, Amber L.'

_publ_section_title
;2,3,4,6-Tetra-<i>O</i>-benzoyl-4-nitrophenyl-1-thio-\a-<small>D</small>-mannopyranoside--dichloromethane--diethyl
 ether mixed solvate (1/0.53/0.38)
;
_journal_coeditor_code LW2055
_journal_issue 1
_journal_name_full 'Acta Crystallographica Section E'
_journal_page_first o236
_journal_page_last o236
_journal_paper_doi 10.1107/S1600536807064951
_journal_volume 64
_journal_year 2008
_chemical_formula_iupac 'C40 H31 N O11 S, 0.534C H2 Cl2, 0.382C4 H10 O'
_chemical_formula_moiety 'C40 H31 N O11 S, 0.534(C H2 Cl2), 0.382(C4 H10 O)'
_chemical_formula_sum 'C41.03 H33.44 Cl0.53 N O11.19 S'
_chemical_formula_weight 770.56
_chemical_melting_point 392.5(5)
_chemical_name_systematic
;
2,3,4,6-Tetra-<i>O</i>-benzoyl-4-nitrophenyl-1-thio-\a-D-mannopyranoside--
dichloromethane--diethyl ether (1/0.53/0.38)
;
_space_group_IT_number 4
_symmetry_cell_setting monoclinic
_symmetry_space_group_name_Hall 'P 2yb'
_symmetry_space_group_name_H-M 'P 1 21 1'
_atom_sites_solution_hydrogens geom
_atom_sites_solution_primary direct
_cell_angle_alpha 90
_cell_angle_beta 105.8699(16)
_cell_angle_gamma 90
_cell_formula_units_Z 4
_cell_length_a 11.7508(2)
_cell_length_b 20.5564(3)
_cell_length_c 16.4633(2)
_cell_measurement_reflns_used 35711
_cell_measurement_temperature 150
_cell_measurement_theta_max 28
_cell_measurement_theta_min 5
_cell_volume 3825.20(10)
_computing_cell_refinement
;
DENZO (Otwinowski & Minor, 1997)
;
_computing_data_collection
;
COLLECT(Nonius, 1998)
;
_computing_data_reduction
;
DENZO (Otwinowski & Minor, 1997)
;
_computing_molecular_graphics 'SHELXTL (Bruker, 2000)'
_computing_publication_material
;
CRYSTALS (Betteridge <i>et al.</i>,  2003)
;
_computing_structure_refinement
;
CRYSTALS (Betteridge <i>et al.</i>,  2003)
;
_computing_structure_solution 'SIR92 (Altomare <i>et al.</i>,  1994)'
_diffrn_ambient_temperature 150
_diffrn_measured_fraction_theta_full 0.991
_diffrn_measured_fraction_theta_max 0.991
_diffrn_measurement_device_type
;
Nonius KappaCCD
;
_diffrn_measurement_method \w
_diffrn_radiation_monochromator graphite
_diffrn_radiation_type 'Mo K\a'
_diffrn_radiation_wavelength 0.71073
_diffrn_reflns_av_R_equivalents 0.033
_diffrn_reflns_limit_h_max 15
_diffrn_reflns_limit_h_min -15
_diffrn_reflns_limit_k_max 26
_diffrn_reflns_limit_k_min -22
_diffrn_reflns_limit_l_max 20
_diffrn_reflns_limit_l_min -21
_diffrn_reflns_number 35711
_diffrn_reflns_theta_full 27.476
_diffrn_reflns_theta_max 27.476
_diffrn_reflns_theta_min 5.209
_diffrn_standards_decay_% 0.00
_diffrn_standards_interval_count 0
_diffrn_standards_interval_time 0
_diffrn_standards_number 0
_exptl_absorpt_coefficient_mu 0.185
_exptl_absorpt_correction_T_max 0.96
_exptl_absorpt_correction_T_min 0.94
_exptl_absorpt_correction_type multi-scan
_exptl_absorpt_process_details
;
(DENZO/SCALEPACK; Otwinowski & Minor, 1997)
;
_exptl_crystal_colour colourless
_exptl_crystal_density_diffrn 1.338
_exptl_crystal_description block
_exptl_crystal_F_000 1604.9
_exptl_crystal_size_max 0.34
_exptl_crystal_size_mid 0.28
_exptl_crystal_size_min 0.24
_refine_diff_density_max 1.02
_refine_diff_density_min -0.92
_refine_ls_abs_structure_details 'Flack (1983), 6226 Friedel pairs'
_refine_ls_abs_structure_Flack 0.03(5)
_refine_ls_extinction_method None
_refine_ls_goodness_of_fit_ref 1.0941
_refine_ls_hydrogen_treatment noref
_refine_ls_matrix_type full
_refine_ls_number_parameters 990
_refine_ls_number_reflns 13111
_refine_ls_number_restraints 17
_refine_ls_R_factor_all 0.0554
_refine_ls_R_factor_gt 0.0465
_refine_ls_shift/su_max 0.021660
_refine_ls_structure_factor_coef F
_refine_ls_weighting_details
;
 Method, part 1, Chebychev polynomial, (Watkin, 1994, Prince, 1982)
 [weight] = 1.0/[A~0~*T~0~(x)+A~1~*T~1~(x) ... +A~n-1~]*T~n-1~(x)]
 where A~i~ are the Chebychev coefficients listed below and x= Fcalc/Fmax
 Method = Robust Weighting (Prince, 1982)
 W = [weight] * [1-(deltaF/6*sigmaF)^2^]^2^
 A~i~ are:
 1.64 0.395 1.16
;
_refine_ls_weighting_scheme calc
_refine_ls_wR_factor_all 0.0625
_refine_ls_wR_factor_gt 0.0559
_refine_ls_wR_factor_ref 0.0559
_reflns_number_gt 13111
_reflns_number_total 15110
_reflns_threshold_expression I>3\s(I)
_cod_data_source_file lw2055.cif
_cod_data_source_block I
_cod_depositor_comments
;
The following automatic conversions were performed:

'_chemical_melting_point' value '392-393' was changed to '392.5(5)' -
the average value was taken and precision was estimated.

Automatic conversion script
Id: cif_fix_values 1646 2011-03-28 12:23:43Z adriana 

The following automatic conversions were performed:

'_chemical_melting_point' value '392-393' was changed to '392.5(5)' -
the average value was taken and precision was estimated.

Automatic conversion script
Id: cif_fix_values 1715 2011-07-08 13:25:40Z adriana 
;
_cod_original_sg_symbol_H-M 'P 21'
_cod_original_formula_sum ' C41.03 H33.44 Cl0.53 N1 O11.19 S1 '
_cod_database_code 2217199
_cod_database_fobs_code 2217199

loop_
_symmetry_equiv_pos_as_xyz
x,y,z
-x,y+1/2,-z

loop_
_atom_site_type_symbol
_atom_site_label
_atom_site_fract_x
_atom_site_fract_y
_atom_site_fract_z
_atom_site_U_iso_or_equiv
_atom_site_adp_type
_atom_site_occupancy
_atom_site_disorder_assembly
_atom_site_disorder_group
C C1 0.3485(2) 0.20275(12) 0.75601(14) 0.0334 Uani 1.0000 . .
C C2 0.4009(2) 0.24747(12) 0.83156(14) 0.0327 Uani 1.0000 . .
C C3 0.5206(2) 0.22266(14) 0.88413(14) 0.0351 Uani 1.0000 . .
C C4 0.5142(2) 0.15140(13) 0.90501(15) 0.0347 Uani 1.0000 . .
C C5 0.4704(2) 0.11426(13) 0.82197(14) 0.0333 Uani 1.0000 . .
C C6 0.4623(2) 0.04204(14) 0.83407(16) 0.0419 Uani 1.0000 . .
O O1 0.35374(13) 0.13699(9) 0.78018(10) 0.0333 Uani 1.0000 . .
S S1 0.42285(5) 0.21933(4) 0.67336(4) 0.0367 Uani 1.0000 . .
C C7 0.3479(2) 0.16471(13) 0.59285(14) 0.0350 Uani 1.0000 . .
C C8 0.4099(2) 0.14367(18) 0.53705(19) 0.0517 Uani 1.0000 . .
C C9 0.3541(3) 0.10490(19) 0.46936(19) 0.0558 Uani 1.0000 . .
C C10 0.2387(2) 0.08738(14) 0.45869(15) 0.0387 Uani 1.0000 . .
C C11 0.1773(2) 0.10510(14) 0.51562(15) 0.0377 Uani 1.0000 . .
C C12 0.2327(2) 0.14418(15) 0.58333(16) 0.0412 Uani 1.0000 . .
N N1 0.17696(19) 0.04720(13) 0.38677(14) 0.0445 Uani 1.0000 . .
O O2 0.08023(17) 0.02439(11) 0.38503(13) 0.0502 Uani 1.0000 . .
O O3 0.2256(2) 0.03731(16) 0.33113(15) 0.0737 Uani 1.0000 . .
O O4 0.32209(14) 0.24493(9) 0.88592(10) 0.0341 Uani 1.0000 . .
C C13 0.2288(2) 0.28532(14) 0.86521(16) 0.0401 Uani 1.0000 . .
O O5 0.2118(2) 0.32160(13) 0.80651(15) 0.0661 Uani 1.0000 . .
C C14 0.1482(2) 0.27773(14) 0.92039(15) 0.0397 Uani 1.0000 . .
C C15 0.0434(3) 0.3124(2) 0.89847(18) 0.0582 Uani 1.0000 . .
C C16 -0.0371(3) 0.3063(2) 0.9459(2) 0.0672 Uani 1.0000 . .
C C17 -0.0103(3) 0.2666(2) 1.0161(2) 0.0643 Uani 1.0000 . .
C C18 0.0939(3) 0.23243(18) 1.03802(19) 0.0543 Uani 1.0000 . .
C C19 0.1729(2) 0.23770(14) 0.98923(16) 0.0430 Uani 1.0000 . .
O O6 0.55718(16) 0.25928(10) 0.96153(10) 0.0401 Uani 1.0000 . .
C C20 0.63117(19) 0.31012(15) 0.96216(16) 0.0405 Uani 1.0000 . .
O O7 0.6610(2) 0.32637(12) 0.90037(15) 0.0612 Uani 1.0000 . .
C C21 0.6683(2) 0.34271(15) 1.04521(18) 0.0455 Uani 1.0000 . .
C C22 0.7575(3) 0.3887(2) 1.0578(3) 0.0674 Uani 1.0000 . .
C C23 0.7963(3) 0.4197(2) 1.1352(3) 0.0811 Uani 1.0000 . .
C C24 0.7428(4) 0.4052(2) 1.1990(3) 0.0810 Uani 1.0000 . .
C C25 0.6532(5) 0.3621(2) 1.1864(2) 0.0847 Uani 1.0000 . .
C C26 0.6147(4) 0.3292(2) 1.1087(2) 0.0655 Uani 1.0000 . .
O O8 0.63060(15) 0.12817(10) 0.94727(10) 0.0376 Uani 1.0000 . .
C C27 0.6491(2) 0.10785(14) 1.02859(15) 0.0397 Uani 1.0000 . .
O O9 0.5775(2) 0.11496(13) 1.06783(12) 0.0579 Uani 1.0000 . .
C C28 0.7662(2) 0.07626(14) 1.06209(16) 0.0404 Uani 1.0000 . .
C C29 0.7884(3) 0.04481(15) 1.13976(17) 0.0458 Uani 1.0000 . .
C C30 0.8962(3) 0.01456(17) 1.17299(19) 0.0538 Uani 1.0000 . .
C C31 0.9806(3) 0.0155(2) 1.1289(2) 0.0646 Uani 1.0000 . .
C C32 0.9594(3) 0.0466(2) 1.0523(2) 0.0704 Uani 1.0000 . .
C C33 0.8506(3) 0.0774(2) 1.0176(2) 0.0569 Uani 1.0000 . .
O O10 0.42552(16) 0.00992(9) 0.75326(12) 0.0423 Uani 1.0000 . .
C C34 0.5109(2) -0.00435(14) 0.71473(18) 0.0434 Uani 1.0000 . .
O O11 0.61203(18) 0.01133(13) 0.74273(16) 0.0635 Uani 1.0000 . .
C C35 0.4616(2) -0.04244(13) 0.63676(16) 0.0381 Uani 1.0000 . .
C C36 0.5396(2) -0.07579(16) 0.6013(2) 0.0494 Uani 1.0000 . .
C C37 0.4961(3) -0.11516(18) 0.5318(2) 0.0562 Uani 1.0000 . .
C C38 0.3762(3) -0.12077(18) 0.49602(18) 0.0552 Uani 1.0000 . .
C C39 0.2977(3) -0.08711(18) 0.53029(19) 0.0544 Uani 1.0000 . .
C C40 0.3405(2) -0.04780(16) 0.60101(18) 0.0450 Uani 1.0000 . .
C C41 0.26154(19) 0.41580(12) 0.67278(14) 0.0315 Uani 1.0000 . .
C C42 0.18643(19) 0.37068(12) 0.60558(15) 0.0328 Uani 1.0000 . .
C C43 0.17341(18) 0.39855(12) 0.51761(14) 0.0309 Uani 1.0000 . .
C C44 0.12700(18) 0.46724(12) 0.51285(14) 0.0304 Uani 1.0000 . .
C C45 0.21561(19) 0.50790(12) 0.57930(14) 0.0314 Uani 1.0000 . .
C C46 0.1785(2) 0.57783(13) 0.58226(16) 0.0373 Uani 1.0000 . .
O O12 0.22502(14) 0.48116(9) 0.66179(9) 0.0321 Uani 1.0000 . .
S S2 0.41553(5) 0.40293(4) 0.67172(4) 0.0381 Uani 1.0000 . .
C C47 0.49023(19) 0.45247(12) 0.75730(14) 0.0324 Uani 1.0000 . .
C C48 0.5753(2) 0.49391(15) 0.74431(16) 0.0413 Uani 1.0000 . .
C C49 0.6451(2) 0.52957(16) 0.81047(19) 0.0472 Uani 1.0000 . .
C C50 0.6256(2) 0.52333(15) 0.88889(17) 0.0417 Uani 1.0000 . .
C C51 0.5401(3) 0.48353(18) 0.90353(17) 0.0504 Uani 1.0000 . .
C C52 0.4707(3) 0.44757(16) 0.83690(17) 0.0464 Uani 1.0000 . .
N N2 0.6997(2) 0.56152(14) 0.95943(17) 0.0532 Uani 1.0000 . .
O O13 0.6792(2) 0.55904(17) 1.02758(15) 0.0808 Uani 1.0000 . .
O O14 0.7772(2) 0.59475(16) 0.94602(18) 0.0797 Uani 1.0000 . .
O O15 0.07157(13) 0.36799(9) 0.62155(10) 0.0331 Uani 1.0000 . .
C C53 0.0279(2) 0.30843(14) 0.62848(16) 0.0395 Uani 1.0000 . .
O O16 0.0725(2) 0.25897(11) 0.6129(2) 0.0670 Uani 1.0000 . .
C C54 -0.0811(2) 0.31107(15) 0.65817(15) 0.0381 Uani 1.0000 . .
C C55 -0.1444(3) 0.25400(17) 0.6570(3) 0.0622 Uani 1.0000 . .
C C56 -0.2436(3) 0.25451(19) 0.6878(3) 0.0680 Uani 1.0000 . .
C C57 -0.2768(2) 0.3098(2) 0.72114(19) 0.0549 Uani 1.0000 . .
C C58 -0.2135(2) 0.36720(18) 0.72253(18) 0.0500 Uani 1.0000 . .
C C59 -0.1163(2) 0.36789(14) 0.68942(16) 0.0397 Uani 1.0000 . .
O O17 0.09266(14) 0.35917(9) 0.45580(10) 0.0355 Uani 1.0000 . .
C C60 0.1424(2) 0.30785(15) 0.42710(16) 0.0412 Uani 1.0000 . .
O O18 0.24693(18) 0.29581(12) 0.44975(15) 0.0578 Uani 1.0000 . .
C C61 0.0530(3) 0.26855(15) 0.36537(18) 0.0485 Uani 1.0000 . .
C C62 0.0943(4) 0.21823(19) 0.3241(2) 0.0659 Uani 1.0000 . .
C C63 0.0116(6) 0.1813(2) 0.2643(3) 0.0904 Uani 1.0000 . .
C C64 -0.1078(6) 0.1937(2) 0.2493(3) 0.1019 Uani 1.0000 . .
C C65 -0.1476(4) 0.2425(2) 0.2901(3) 0.0978 Uani 1.0000 . .
C C66 -0.0677(3) 0.28158(19) 0.3485(3) 0.0688 Uani 1.0000 . .
O O19 0.12558(13) 0.49534(9) 0.43191(9) 0.0333 Uani 1.0000 . .
C C67 0.0178(2) 0.50624(13) 0.37719(15) 0.0341 Uani 1.0000 . .
O O20 -0.07288(14) 0.48790(12) 0.38980(12) 0.0470 Uani 1.0000 . .
C C68 0.0252(2) 0.54598(12) 0.30379(14) 0.0322 Uani 1.0000 . .
C C69 -0.0793(2) 0.57149(14) 0.25221(15) 0.0381 Uani 1.0000 . .
C C70 -0.0772(2) 0.61037(15) 0.18393(16) 0.0439 Uani 1.0000 . .
C C71 0.0292(3) 0.62314(16) 0.16675(17) 0.0474 Uani 1.0000 . .
C C72 0.1334(3) 0.59729(16) 0.21751(18) 0.0485 Uani 1.0000 . .
C C73 0.1322(2) 0.55882(14) 0.28612(15) 0.0395 Uani 1.0000 . .
O O21 0.27237(16) 0.61394(9) 0.63867(11) 0.0395 Uani 1.0000 . .
C C74 0.3472(2) 0.64617(15) 0.60414(17) 0.0423 Uani 1.0000 . .
O O22 0.3395(2) 0.64607(15) 0.52988(14) 0.0735 Uani 1.0000 . .
C C75 0.4403(2) 0.68082(14) 0.66897(17) 0.0400 Uani 1.0000 . .
C C76 0.5086(3) 0.72712(18) 0.64269(18) 0.0537 Uani 1.0000 . .
C C77 0.5959(3) 0.76050(19) 0.7011(2) 0.0598 Uani 1.0000 . .
C C78 0.6167(3) 0.74684(17) 0.7860(2) 0.0536 Uani 1.0000 . .
C C79 0.5496(3) 0.70121(16) 0.81305(18) 0.0491 Uani 1.0000 . .
C C80 0.4611(2) 0.66776(14) 0.75483(17) 0.0424 Uani 1.0000 . .
C C81 0.1792(8) 0.4317(5) 0.1287(6) 0.0898(14) Uiso 0.534(4) 1 1
Cl Cl1 0.1465(2) 0.37865(12) 0.20622(15) 0.0858(8) Uiso 0.534(4) 1 1
Cl Cl2 0.2986(3) 0.40333(15) 0.09106(18) 0.0981(9) Uiso 0.534(4) 1 1
O O23 0.2198(6) 0.3899(4) 0.1234(5) 0.079(2) Uiso 0.382(9) 1 2
C C82 0.1264(9) 0.4009(6) 0.1491(7) 0.074(2) Uiso 0.382(9) 1 2
C C83 0.0459(9) 0.4470(5) 0.1026(7) 0.072(2) Uiso 0.382(9) 1 2
C C84 0.2408(9) 0.4219(5) 0.0637(7) 0.069(2) Uiso 0.382(9) 1 2
C C85 0.3509(8) 0.4000(5) 0.0541(7) 0.068(2) Uiso 0.382(9) 1 2
H H11 0.2623 0.2122 0.7323 0.0403 Uiso 1.0000 . .
H H21 0.4102 0.2921 0.8101 0.0400 Uiso 1.0000 . .
H H31 0.5791 0.2282 0.8505 0.0420 Uiso 1.0000 . .
H H41 0.4603 0.1451 0.9420 0.0414 Uiso 1.0000 . .
H H51 0.5286 0.1221 0.7887 0.0400 Uiso 1.0000 . .
H H61 0.5415 0.0251 0.8663 0.0489 Uiso 1.0000 . .
H H62 0.4032 0.0331 0.8664 0.0489 Uiso 1.0000 . .
H H81 0.4945 0.1565 0.5458 0.0644 Uiso 1.0000 . .
H H91 0.3977 0.0898 0.4285 0.0702 Uiso 1.0000 . .
H H111 0.0941 0.0900 0.5081 0.0455 Uiso 1.0000 . .
H H121 0.1896 0.1576 0.6253 0.0501 Uiso 1.0000 . .
H H151 0.0256 0.3419 0.8483 0.0703 Uiso 1.0000 . .
H H161 -0.1139 0.3304 0.9293 0.0822 Uiso 1.0000 . .
H H171 -0.0672 0.2627 1.0512 0.0805 Uiso 1.0000 . .
H H181 0.1128 0.2038 1.0890 0.0678 Uiso 1.0000 . .
H H191 0.2481 0.2121 1.0045 0.0521 Uiso 1.0000 . .
H H221 0.7939 0.3994 1.0112 0.0794 Uiso 1.0000 . .
H H231 0.8620 0.4522 1.1452 0.0910 Uiso 1.0000 . .
H H241 0.7714 0.4273 1.2550 0.0875 Uiso 1.0000 . .
H H251 0.6142 0.3535 1.2322 0.0994 Uiso 1.0000 . .
H H261 0.5494 0.2964 1.0994 0.0783 Uiso 1.0000 . .
H H291 0.7267 0.0441 1.1713 0.0533 Uiso 1.0000 . .
H H301 0.9129 -0.0080 1.2289 0.0609 Uiso 1.0000 . .
H H311 1.0583 -0.0067 1.1531 0.0724 Uiso 1.0000 . .
H H321 1.0216 0.0471 1.0212 0.0834 Uiso 1.0000 . .
H H331 0.8342 0.0999 0.9617 0.0668 Uiso 1.0000 . .
H H361 0.6269 -0.0712 0.6263 0.0606 Uiso 1.0000 . .
H H371 0.5523 -0.1398 0.5073 0.0701 Uiso 1.0000 . .
H H381 0.3454 -0.1491 0.4453 0.0650 Uiso 1.0000 . .
H H391 0.2105 -0.0911 0.5042 0.0628 Uiso 1.0000 . .
H H401 0.2842 -0.0236 0.6259 0.0529 Uiso 1.0000 . .
H H411 0.2520 0.4051 0.7298 0.0381 Uiso 1.0000 . .
H H421 0.2236 0.3267 0.6080 0.0390 Uiso 1.0000 . .
H H431 0.2526 0.3987 0.5060 0.0373 Uiso 1.0000 . .
H H441 0.0461 0.4669 0.5216 0.0371 Uiso 1.0000 . .
H H451 0.2918 0.5065 0.5633 0.0380 Uiso 1.0000 . .
H H461 0.1060 0.5799 0.6029 0.0440 Uiso 1.0000 . .
H H462 0.1609 0.5971 0.5244 0.0440 Uiso 1.0000 . .
H H481 0.5868 0.4983 0.6866 0.0503 Uiso 1.0000 . .
H H491 0.7083 0.5592 0.8017 0.0576 Uiso 1.0000 . .
H H511 0.5278 0.4804 0.9612 0.0601 Uiso 1.0000 . .
H H521 0.4072 0.4184 0.8459 0.0556 Uiso 1.0000 . .
H H551 -0.1192 0.2130 0.6343 0.0784 Uiso 1.0000 . .
H H561 -0.2910 0.2138 0.6855 0.0850 Uiso 1.0000 . .
H H571 -0.3469 0.3091 0.7446 0.0680 Uiso 1.0000 . .
H H581 -0.2375 0.4077 0.7471 0.0605 Uiso 1.0000 . .
H H591 -0.0721 0.4093 0.6882 0.0480 Uiso 1.0000 . .
H H621 0.1808 0.2087 0.3368 0.0799 Uiso 1.0000 . .
H H631 0.0391 0.1460 0.2325 0.1099 Uiso 1.0000 . .
H H641 -0.1661 0.1663 0.2077 0.1106 Uiso 1.0000 . .
H H651 -0.2345 0.2505 0.2783 0.1058 Uiso 1.0000 . .
H H661 -0.0966 0.3182 0.3776 0.0773 Uiso 1.0000 . .
H H691 -0.1563 0.5617 0.2645 0.0443 Uiso 1.0000 . .
H H701 -0.1524 0.6291 0.1473 0.0502 Uiso 1.0000 . .
H H711 0.0311 0.6512 0.1175 0.0566 Uiso 1.0000 . .
H H721 0.2101 0.6065 0.2044 0.0593 Uiso 1.0000 . .
H H731 0.2076 0.5404 0.3227 0.0467 Uiso 1.0000 . .
H H761 0.4945 0.7364 0.5811 0.0656 Uiso 1.0000 . .
H H771 0.6438 0.7944 0.6820 0.0720 Uiso 1.0000 . .
H H781 0.6811 0.7703 0.8282 0.0629 Uiso 1.0000 . .
H H791 0.5645 0.6921 0.8748 0.0579 Uiso 1.0000 . .
H H801 0.4126 0.6344 0.7744 0.0507 Uiso 1.0000 . .
H H811 0.2002 0.4756 0.1547 0.1077 Uiso 0.534 1 1
H H812 0.1071 0.4353 0.0798 0.1077 Uiso 0.534 1 1
H H821 0.1536 0.4164 0.2089 0.0892 Uiso 0.382 1 2
H H822 0.0832 0.3587 0.1470 0.0892 Uiso 0.382 1 2
H H831 0.0809 0.4687 0.0607 0.0858 Uiso 0.382 1 2
H H832 0.0289 0.4803 0.1420 0.0858 Uiso 0.382 1 2
H H833 -0.0293 0.4246 0.0722 0.0858 Uiso 0.382 1 2
H H841 0.2451 0.4694 0.0773 0.0833 Uiso 0.382 1 2
H H842 0.1768 0.4141 0.0103 0.0833 Uiso 0.382 1 2
H H851 0.3701 0.4244 0.0071 0.0812 Uiso 0.382 1 2
H H852 0.4142 0.4077 0.1078 0.0812 Uiso 0.382 1 2
H H853 0.3459 0.3525 0.0408 0.0812 Uiso 0.382 1 2

loop_
_atom_site_aniso_label
_atom_site_aniso_U_11
_atom_site_aniso_U_22
_atom_site_aniso_U_33
_atom_site_aniso_U_12
_atom_site_aniso_U_13
_atom_site_aniso_U_23
C1 0.0348(11) 0.0378(14) 0.0282(10) -0.0020(9) 0.0098(8) 0.0008(9)
C2 0.0385(11) 0.0328(13) 0.0287(10) -0.0015(9) 0.0124(9) -0.0002(9)
C3 0.0375(11) 0.0385(13) 0.0290(10) -0.0065(10) 0.0083(8) -0.0071(10)
C4 0.0321(11) 0.0400(14) 0.0315(11) -0.0002(9) 0.0078(9) 0.0015(10)
C5 0.0341(11) 0.0338(13) 0.0322(11) -0.0005(9) 0.0094(9) -0.0026(9)
C6 0.0522(14) 0.0359(14) 0.0343(12) -0.0005(11) 0.0063(10) -0.0055(10)
O1 0.0317(7) 0.0353(9) 0.0312(8) -0.0043(6) 0.0057(6) 0.0000(7)
S1 0.0418(3) 0.0403(3) 0.0303(3) -0.0084(3) 0.0137(2) -0.0034(2)
C7 0.0388(12) 0.0403(15) 0.0275(11) 0.0008(10) 0.0115(9) 0.0017(9)
C8 0.0393(13) 0.071(2) 0.0507(15) -0.0119(13) 0.0225(12) -0.0155(15)
C9 0.0456(14) 0.081(2) 0.0491(15) -0.0076(14) 0.0265(12) -0.0249(15)
C10 0.0376(12) 0.0467(16) 0.0317(11) 0.0001(10) 0.0092(9) -0.0071(10)
C11 0.0333(11) 0.0467(15) 0.0338(11) 0.0008(10) 0.0105(9) -0.0049(11)
C12 0.0380(12) 0.0505(17) 0.0367(12) -0.0010(11) 0.0132(10) -0.0075(11)
N1 0.0401(11) 0.0582(16) 0.0367(11) 0.0032(10) 0.0130(9) -0.0124(10)
O2 0.0414(10) 0.0613(14) 0.0462(10) -0.0042(9) 0.0090(8) -0.0164(9)
O3 0.0587(13) 0.111(2) 0.0564(13) -0.0140(13) 0.0236(11) -0.0436(14)
O4 0.0394(8) 0.0360(10) 0.0287(7) 0.0014(7) 0.0128(6) 0.0003(7)
C13 0.0420(13) 0.0426(15) 0.0370(12) 0.0054(10) 0.0132(10) 0.0061(11)
O5 0.0702(14) 0.0738(18) 0.0638(13) 0.0298(12) 0.0342(11) 0.0348(13)
C14 0.0408(12) 0.0464(16) 0.0315(11) 0.0013(10) 0.0090(10) -0.0033(10)
C15 0.0546(15) 0.077(2) 0.0441(14) 0.0182(17) 0.0154(12) 0.0118(16)
C16 0.0498(16) 0.099(3) 0.0562(17) 0.0191(18) 0.0213(13) 0.008(2)
C17 0.0559(17) 0.090(3) 0.0554(18) 0.0011(17) 0.0294(15) 0.0001(17)
C18 0.0590(17) 0.067(2) 0.0435(14) 0.0053(14) 0.0248(13) 0.0080(14)
C19 0.0428(13) 0.0506(18) 0.0370(12) 0.0042(11) 0.0133(10) 0.0052(11)
O6 0.0450(9) 0.0457(11) 0.0298(8) -0.0091(8) 0.0104(7) -0.0112(7)
C20 0.0289(10) 0.0447(14) 0.0472(13) -0.0025(10) 0.0093(9) -0.0125(13)
O7 0.0669(13) 0.0626(16) 0.0641(13) -0.0295(11) 0.0348(11) -0.0241(11)
C21 0.0392(12) 0.0455(16) 0.0470(14) 0.0074(11) 0.0033(11) -0.0163(12)
C22 0.0427(15) 0.073(3) 0.083(2) -0.0063(14) 0.0111(15) -0.042(2)
C23 0.0489(17) 0.077(3) 0.102(3) 0.0016(16) -0.0062(18) -0.060(2)
C24 0.079(2) 0.075(3) 0.065(2) 0.024(2) -0.0213(19) -0.043(2)
C25 0.117(3) 0.081(3) 0.0506(19) -0.002(3) 0.013(2) -0.027(2)
C26 0.080(2) 0.069(3) 0.0467(16) -0.0095(17) 0.0162(15) -0.0203(15)
O8 0.0356(8) 0.0465(11) 0.0291(8) 0.0001(7) 0.0061(6) 0.0000(7)
C27 0.0449(13) 0.0434(15) 0.0284(11) -0.0005(11) 0.0062(9) -0.0050(10)
O9 0.0641(13) 0.0794(17) 0.0353(9) 0.0232(11) 0.0221(9) 0.0074(10)
C28 0.0417(12) 0.0421(15) 0.0332(11) -0.0026(10) 0.0030(9) -0.0059(10)
C29 0.0504(14) 0.0447(16) 0.0383(13) -0.0001(12) 0.0050(11) 0.0005(12)
C30 0.0545(16) 0.0551(19) 0.0427(15) 0.0018(13) -0.0018(12) 0.0049(13)
C31 0.0415(15) 0.076(2) 0.064(2) 0.0066(14) -0.0073(13) 0.0021(17)
C32 0.0377(15) 0.106(3) 0.065(2) 0.0067(16) 0.0099(13) 0.010(2)
C33 0.0417(14) 0.079(2) 0.0461(15) 0.0024(14) 0.0059(12) 0.0082(15)
O10 0.0431(9) 0.0378(10) 0.0442(10) -0.0035(7) 0.0091(8) -0.0095(8)
C34 0.0360(12) 0.0407(15) 0.0532(15) 0.0025(10) 0.0119(11) -0.0020(12)
O11 0.0382(10) 0.0710(16) 0.0776(15) -0.0068(10) 0.0096(10) -0.0244(12)
C35 0.0379(12) 0.0363(14) 0.0389(12) 0.0011(10) 0.0085(10) 0.0018(10)
C36 0.0377(13) 0.0578(19) 0.0560(16) 0.0009(11) 0.0184(12) -0.0018(13)
C37 0.0618(17) 0.066(2) 0.0477(15) 0.0091(15) 0.0261(14) -0.0027(14)
C38 0.0607(17) 0.063(2) 0.0384(13) 0.0064(14) 0.0086(12) -0.0089(13)
C39 0.0449(14) 0.066(2) 0.0466(15) 0.0032(13) 0.0018(12) -0.0070(14)
C40 0.0390(13) 0.0512(17) 0.0421(13) 0.0089(11) 0.0068(10) -0.0029(12)
C41 0.0289(10) 0.0355(13) 0.0308(10) 0.0007(8) 0.0092(8) 0.0026(9)
C42 0.0278(10) 0.0337(13) 0.0359(11) -0.0021(9) 0.0072(8) 0.0020(10)
C43 0.0269(9) 0.0357(13) 0.0307(10) -0.0055(9) 0.0089(8) -0.0033(9)
C44 0.0274(10) 0.0372(13) 0.0282(10) -0.0028(8) 0.0102(8) 0.0007(9)
C45 0.0311(10) 0.0375(14) 0.0264(10) -0.0049(9) 0.0095(8) 0.0031(9)
C46 0.0391(12) 0.0337(14) 0.0373(12) -0.0062(10) 0.0076(9) 0.0015(10)
O12 0.0361(8) 0.0348(9) 0.0263(7) -0.0016(6) 0.0099(6) -0.0002(6)
S2 0.0288(2) 0.0468(4) 0.0366(3) -0.0002(2) 0.0056(2) -0.0082(3)
C47 0.0290(10) 0.0332(13) 0.0323(11) 0.0030(9) 0.0039(8) -0.0038(9)
C48 0.0359(12) 0.0532(17) 0.0367(12) -0.0047(11) 0.0131(10) -0.0059(11)
C49 0.0375(12) 0.0537(18) 0.0528(15) -0.0090(11) 0.0161(11) -0.0118(13)
C50 0.0340(11) 0.0481(17) 0.0408(13) 0.0033(10) 0.0063(10) -0.0121(11)
C51 0.0491(15) 0.066(2) 0.0356(13) -0.0083(14) 0.0097(11) -0.0070(13)
C52 0.0507(15) 0.0531(18) 0.0352(12) -0.0147(12) 0.0115(11) -0.0008(12)
N2 0.0364(11) 0.0617(17) 0.0580(15) 0.0009(11) 0.0070(10) -0.0244(13)
O13 0.0728(15) 0.123(3) 0.0431(12) -0.0163(16) 0.0106(11) -0.0338(14)
O14 0.0610(14) 0.096(2) 0.0817(17) -0.0294(14) 0.0179(12) -0.0446(16)
O15 0.0312(7) 0.0325(9) 0.0385(8) -0.0003(6) 0.0144(7) 0.0050(7)
C53 0.0371(11) 0.0329(13) 0.0507(13) 0.0009(10) 0.0156(10) 0.0012(12)
O16 0.0563(12) 0.0360(12) 0.124(2) -0.0050(9) 0.0505(14) -0.0074(13)
C54 0.0324(10) 0.0403(13) 0.0432(12) -0.0030(10) 0.0134(9) 0.0073(12)
C55 0.0524(16) 0.0423(18) 0.101(3) -0.0005(13) 0.0370(17) 0.0115(18)
C56 0.0467(16) 0.056(2) 0.110(3) -0.0028(14) 0.0359(18) 0.027(2)
C57 0.0376(12) 0.079(2) 0.0534(15) 0.0057(15) 0.0211(11) 0.0234(17)
C58 0.0387(13) 0.071(2) 0.0421(14) 0.0058(13) 0.0131(11) -0.0019(13)
C59 0.0346(11) 0.0471(16) 0.0382(12) 0.0011(10) 0.0114(10) 0.0033(11)
O17 0.0313(7) 0.0393(10) 0.0341(8) -0.0049(6) 0.0059(6) -0.0060(7)
C60 0.0444(12) 0.0416(15) 0.0388(12) -0.0091(11) 0.0135(10) -0.0047(12)
O18 0.0448(10) 0.0617(15) 0.0696(13) 0.0009(9) 0.0203(10) -0.0206(11)
C61 0.0607(17) 0.0391(16) 0.0437(14) -0.0129(12) 0.0111(12) -0.0047(12)
C62 0.096(3) 0.0479(19) 0.0562(18) -0.0132(18) 0.0243(17) -0.0141(16)
C63 0.158(5) 0.053(2) 0.064(2) -0.030(3) 0.036(3) -0.0232(19)
C64 0.145(5) 0.062(3) 0.069(3) -0.038(3) -0.020(3) -0.011(2)
C65 0.090(3) 0.069(3) 0.106(3) -0.033(2) -0.022(3) -0.010(3)
C66 0.063(2) 0.055(2) 0.075(2) -0.0173(16) -0.0038(17) -0.0102(17)
O19 0.0279(7) 0.0441(10) 0.0269(7) -0.0040(6) 0.0058(6) 0.0040(7)
C67 0.0313(11) 0.0352(13) 0.0323(11) 0.0000(9) 0.0026(8) -0.0042(9)
O20 0.0285(8) 0.0665(14) 0.0439(10) -0.0055(8) 0.0062(7) 0.0091(9)
C68 0.0328(11) 0.0338(13) 0.0275(10) 0.0003(9) 0.0040(8) -0.0011(9)
C69 0.0381(12) 0.0389(14) 0.0339(11) 0.0029(10) 0.0040(9) -0.0020(10)
C70 0.0469(14) 0.0426(16) 0.0360(12) 0.0074(11) 0.0011(10) 0.0008(11)
C71 0.0589(16) 0.0488(18) 0.0337(12) 0.0084(13) 0.0116(11) 0.0098(11)
C72 0.0467(14) 0.0575(19) 0.0441(14) 0.0024(12) 0.0172(11) 0.0094(13)
C73 0.0378(12) 0.0454(16) 0.0337(11) 0.0056(10) 0.0072(9) 0.0034(10)
O21 0.0462(9) 0.0371(10) 0.0351(8) -0.0083(7) 0.0108(7) 0.0003(7)
C74 0.0482(14) 0.0419(16) 0.0384(13) -0.0109(11) 0.0145(11) -0.0019(11)
O22 0.0796(16) 0.105(2) 0.0397(11) -0.0443(15) 0.0233(11) -0.0079(12)
C75 0.0410(13) 0.0375(15) 0.0419(13) -0.0053(10) 0.0118(10) -0.0026(11)
C76 0.0556(16) 0.063(2) 0.0456(14) -0.0186(14) 0.0186(12) 0.0017(14)
C77 0.0572(17) 0.063(2) 0.0600(18) -0.0248(15) 0.0172(14) -0.0008(15)
C78 0.0449(14) 0.0547(19) 0.0578(17) -0.0136(13) 0.0080(12) -0.0062(14)
C79 0.0478(14) 0.0525(19) 0.0446(14) -0.0049(12) 0.0086(11) 0.0021(12)
C80 0.0425(13) 0.0420(15) 0.0424(13) -0.0035(11) 0.0108(10) 0.0044(11)

loop_
_atom_type_symbol
_atom_type_scat_dispersion_real
_atom_type_scat_dispersion_imag
_atom_type_scat_source
'C   ' 0.0033 0.0016 International_Tables_Vol_IV_Table_2.2B
'H   ' 0.0000 0.0000 International_Tables_Vol_IV_Table_2.2B
'Cl  ' 0.1484 0.1585 International_Tables_Vol_IV_Table_2.2B
'N   ' 0.0061 0.0033 International_Tables_Vol_IV_Table_2.2B
'O   ' 0.0106 0.0060 International_Tables_Vol_IV_Table_2.2B
'S   ' 0.1246 0.1234 International_Tables_Vol_IV_Table_2.2B

loop_
_geom_angle_atom_site_label_1
_geom_angle_atom_site_label_2
_geom_angle_atom_site_label_3
_geom_angle
_geom_angle_publ_flag
H11 C1 S1 108.133 no
H11 C1 O1 105.002 no
S1 C1 O1 113.25(16) no
H11 C1 C2 109.784 no
S1 C1 C2 108.81(16) no
O1 C1 C2 111.72(18) no
H21 C2 O4 113.523 no
H21 C2 C3 109.556 no
O4 C2 C3 106.43(18) no
H21 C2 C1 108.826 no
O4 C2 C1 107.19(18) no
C3 C2 C1 111.3(2) no
H31 C3 O6 110.270 no
H31 C3 C4 108.728 no
O6 C3 C4 109.06(19) no
H31 C3 C2 108.323 no
O6 C3 C2 109.5(2) no
C4 C3 C2 110.98(19) no
H41 C4 O8 109.877 no
H41 C4 C5 111.404 no
O8 C4 C5 108.1(2) no
H41 C4 C3 110.112 no
O8 C4 C3 109.44(19) no
C5 C4 C3 107.86(19) no
H51 C5 O1 113.085 no
H51 C5 C6 108.034 no
O1 C5 C6 107.33(19) no
H51 C5 C4 107.263 no
O1 C5 C4 108.10(19) no
C6 C5 C4 113.1(2) no
H62 C6 H61 109.467 no
H62 C6 O10 109.313 no
H61 C6 O10 109.314 no
H62 C6 C5 109.313 no
H61 C6 C5 109.314 no
O10 C6 C5 110.1(2) no
C1 O1 C5 114.29(17) no
C7 S1 C1 101.30(11) no
C12 C7 C8 120.3(2) no
C12 C7 S1 123.15(19) no
C8 C7 S1 116.6(2) no
H81 C8 C9 120.193 no
H81 C8 C7 120.193 no
C9 C8 C7 119.6(2) no
H91 C9 C10 120.297 no
H91 C9 C8 120.298 no
C10 C9 C8 119.4(2) no
N1 C10 C11 117.6(2) no
N1 C10 C9 120.5(2) no
C11 C10 C9 121.9(2) no
H111 C11 C12 120.571 no
H111 C11 C10 120.571 no
C12 C11 C10 118.9(2) no
H121 C12 C11 120.076 no
H121 C12 C7 120.074 no
C11 C12 C7 119.8(2) no
O3 N1 O2 122.7(2) no
O3 N1 C10 118.1(2) no
O2 N1 C10 119.2(2) no
C13 O4 C2 115.77(19) no
C14 C13 O5 124.5(2) no
C14 C13 O4 113.0(2) no
O5 C13 O4 122.4(2) no
C19 C14 C15 119.9(3) no
C19 C14 C13 122.9(2) no
C15 C14 C13 117.2(2) no
H151 C15 C16 119.913 no
H151 C15 C14 119.914 no
C16 C15 C14 120.2(3) no
H161 C16 C17 120.318 no
H161 C16 C15 120.318 no
C17 C16 C15 119.4(3) no
H171 C17 C18 119.771 no
H171 C17 C16 119.769 no
C18 C17 C16 120.5(3) no
H181 C18 C19 120.080 no
H181 C18 C17 120.080 no
C19 C18 C17 119.8(3) no
H191 C19 C14 119.879 no
H191 C19 C18 119.879 no
C14 C19 C18 120.2(3) no
C20 O6 C3 116.38(19) no
C21 C20 O7 124.9(3) no
C21 C20 O6 112.5(2) no
O7 C20 O6 122.6(2) no
C26 C21 C22 120.3(3) no
C26 C21 C20 121.7(3) no
C22 C21 C20 117.9(3) no
H221 C22 C23 120.084 no
H221 C22 C21 120.083 no
C23 C22 C21 119.8(4) no
H231 C23 C24 120.295 no
H231 C23 C22 120.295 no
C24 C23 C22 119.4(4) no
H241 C24 C25 119.413 no
H241 C24 C23 119.413 no
C25 C24 C23 121.2(3) no
H251 C25 C26 119.999 no
H251 C25 C24 119.999 no
C26 C25 C24 120.0(4) no
H261 C26 C21 120.406 no
H261 C26 C25 120.407 no
C21 C26 C25 119.2(4) no
C27 O8 C4 116.93(19) no
C28 C27 O9 124.6(2) no
C28 C27 O8 112.4(2) no
O9 C27 O8 123.0(2) no
C33 C28 C29 120.8(3) no
C33 C28 C27 121.4(2) no
C29 C28 C27 117.8(2) no
H291 C29 C30 120.205 no
H291 C29 C28 120.206 no
C30 C29 C28 119.6(3) no
H301 C30 C31 120.055 no
H301 C30 C29 120.055 no
C31 C30 C29 119.9(3) no
H311 C31 C32 119.579 no
H311 C31 C30 119.580 no
C32 C31 C30 120.8(3) no
H321 C32 C33 119.989 no
H321 C32 C31 119.989 no
C33 C32 C31 120.0(3) no
H331 C33 C28 120.556 no
H331 C33 C32 120.556 no
C28 C33 C32 118.9(3) no
C34 O10 C6 117.2(2) no
C35 C34 O11 126.1(3) no
C35 C34 O10 110.9(2) no
O11 C34 O10 123.0(3) no
C40 C35 C36 119.9(2) no
C40 C35 C34 121.5(2) no
C36 C35 C34 118.5(2) no
H361 C36 C37 120.040 no
H361 C36 C35 120.040 no
C37 C36 C35 119.9(3) no
H371 C37 C38 119.747 no
H371 C37 C36 119.747 no
C38 C37 C36 120.5(3) no
H381 C38 C39 119.995 no
H381 C38 C37 119.995 no
C39 C38 C37 120.0(3) no
H391 C39 C40 120.001 no
H391 C39 C38 120.002 no
C40 C39 C38 120.0(3) no
H401 C40 C35 120.188 no
H401 C40 C39 120.188 no
C35 C40 C39 119.6(3) no
H411 C41 S2 109.987 no
H411 C41 O12 102.869 no
S2 C41 O12 113.81(16) no
H411 C41 C42 110.796 no
S2 C41 C42 106.38(16) no
O12 C41 C42 113.05(18) no
H421 C42 O15 112.140 no
H421 C42 C43 107.906 no
O15 C42 C43 109.32(17) no
H421 C42 C41 111.144 no
O15 C42 C41 105.98(19) no
C43 C42 C41 110.35(19) no
H431 C43 O17 109.614 no
H431 C43 C44 109.257 no
O17 C43 C44 109.35(17) no
H431 C43 C42 108.964 no
O17 C43 C42 109.64(19) no
C44 C43 C42 110.00(19) no
H441 C44 O19 111.263 no
H441 C44 C45 112.798 no
O19 C44 C45 105.87(17) no
H441 C44 C43 109.343 no
O19 C44 C43 109.53(18) no
C45 C44 C43 107.91(18) no
H451 C45 O12 113.187 no
H451 C45 C46 108.868 no
O12 C45 C46 106.36(19) no
H451 C45 C44 106.177 no
O12 C45 C44 109.04(18) no
C46 C45 C44 113.35(19) no
H462 C46 H461 109.467 no
H462 C46 O21 109.445 no
H461 C46 O21 109.445 no
H462 C46 C45 109.446 no
H461 C46 C45 109.446 no
O21 C46 C45 109.6(2) no
C41 O12 C45 115.32(17) no
C47 S2 C41 100.71(11) no
C52 C47 C48 120.3(2) no
C52 C47 S2 122.3(2) no
C48 C47 S2 117.24(18) no
H481 C48 C49 119.770 no
H481 C48 C47 119.770 no
C49 C48 C47 120.5(2) no
H491 C49 C50 120.842 no
H491 C49 C48 120.842 no
C50 C49 C48 118.3(3) no
N2 C50 C51 119.0(3) no
N2 C50 C49 118.4(3) no
C51 C50 C49 122.7(2) no
H511 C51 C52 120.629 no
H511 C51 C50 120.629 no
C52 C51 C50 118.7(3) no
H521 C52 C51 120.258 no
H521 C52 C47 120.258 no
C51 C52 C47 119.5(3) no
O14 N2 O13 123.0(3) no
O14 N2 C50 118.1(3) no
O13 N2 C50 118.9(3) no
C53 O15 C42 116.57(19) no
C54 C53 O16 124.3(3) no
C54 C53 O15 112.1(2) no
O16 C53 O15 123.6(2) no
C59 C54 C55 120.3(2) no
C59 C54 C53 121.5(2) no
C55 C54 C53 118.1(3) no
H551 C55 C56 120.389 no
H551 C55 C54 120.387 no
C56 C55 C54 119.2(3) no
H561 C56 C57 119.561 no
H561 C56 C55 119.561 no
C57 C56 C55 120.9(3) no
H571 C57 C58 119.952 no
H571 C57 C56 119.952 no
C58 C57 C56 120.1(2) no
H581 C58 C59 120.198 no
H581 C58 C57 120.198 no
C59 C58 C57 119.6(3) no
H591 C59 C54 120.102 no
H591 C59 C58 120.102 no
C54 C59 C58 119.8(3) no
C60 O17 C43 114.99(18) no
C61 C60 O18 124.7(3) no
C61 C60 O17 111.8(2) no
O18 C60 O17 123.5(2) no
C66 C61 C62 121.0(3) no
C66 C61 C60 121.5(3) no
C62 C61 C60 117.5(3) no
H621 C62 C63 120.781 no
H621 C62 C61 120.782 no
C63 C62 C61 118.4(4) no
H631 C63 C64 119.944 no
H631 C63 C62 119.949 no
C64 C63 C62 120.1(4) no
H641 C64 C65 119.396 no
H641 C64 C63 119.408 no
C65 C64 C63 121.2(4) no
H651 C65 C66 119.789 no
H651 C65 C64 119.793 no
C66 C65 C64 120.4(5) no
H661 C66 C61 120.608 no
H661 C66 C65 120.608 no
C61 C66 C65 118.8(4) no
C67 O19 C44 116.78(17) no
C68 C67 O20 124.5(2) no
C68 C67 O19 112.38(19) no
O20 C67 O19 123.0(2) no
C73 C68 C69 119.9(2) no
C73 C68 C67 122.2(2) no
C69 C68 C67 117.9(2) no
H691 C69 C70 119.845 no
H691 C69 C68 119.845 no
C70 C69 C68 120.3(2) no
H701 C70 C71 120.193 no
H701 C70 C69 120.194 no
C71 C70 C69 119.6(2) no
H711 C71 C72 119.868 no
H711 C71 C70 119.868 no
C72 C71 C70 120.3(3) no
H721 C72 C73 119.754 no
H721 C72 C71 119.754 no
C73 C72 C71 120.5(3) no
H731 C73 C72 120.291 no
H731 C73 C68 120.291 no
C72 C73 C68 119.4(2) no
C74 O21 C46 117.13(19) no
C75 C74 O22 124.6(2) no
C75 C74 O21 111.8(2) no
O22 C74 O21 123.6(2) no
C80 C75 C76 119.5(2) no
C80 C75 C74 121.8(2) no
C76 C75 C74 118.7(2) no
H761 C76 C77 119.801 no
H761 C76 C75 119.801 no
C77 C76 C75 120.4(3) no
H771 C77 C78 120.126 no
H771 C77 C76 120.127 no
C78 C77 C76 119.7(3) no
H781 C78 C79 119.742 no
H781 C78 C77 119.742 no
C79 C78 C77 120.5(3) no
H791 C79 C80 119.948 no
H791 C79 C78 119.948 no
C80 C79 C78 120.1(3) no
H801 C80 C79 120.136 no
H801 C80 C75 120.136 no
C79 C80 C75 119.7(3) no
H812 C81 H811 109.469 no
H812 C81 Cl2 108.589 no
H811 C81 Cl2 108.588 no
H812 C81 Cl1 108.585 no
H811 C81 Cl1 108.585 no
Cl2 C81 Cl1 113.0(5) no
C84 O23 C82 121.8(8) no
H822 C82 H821 109.462 no
H822 C82 C83 107.770 no
H821 C82 C83 107.769 no
H822 C82 O23 107.761 no
H821 C82 O23 107.762 no
C83 C82 O23 116.2(9) no
H833 C83 H832 109.477 no
H833 C83 H831 109.473 no
H832 C83 H831 109.479 no
H833 C83 C82 109.465 no
H832 C83 C82 109.468 no
H831 C83 C82 109.466 no
H842 C84 H841 109.457 no
H842 C84 C85 109.960 no
H841 C84 C85 110.000 no
H842 C84 O23 109.950 no
H841 C84 O23 109.980 no
C85 C84 O23 107.5(9) no
H853 C85 H852 109.475 no
H853 C85 H851 109.494 no
H852 C85 H851 109.469 no
H853 C85 C84 109.480 no
H852 C85 C84 109.443 no
H851 C85 C84 109.467 no

loop_
_geom_bond_atom_site_label_1
_geom_bond_atom_site_label_2
_geom_bond_distance
_geom_bond_publ_flag
C1 H11 1.000 no
C1 S1 1.839(2) no
C1 O1 1.406(3) no
C1 C2 1.534(3) no
C2 H21 1.000 no
C2 O4 1.454(3) no
C2 C3 1.524(3) no
C3 H31 1.000 no
C3 O6 1.441(3) no
C3 C4 1.511(4) no
C4 H41 1.000 no
C4 O8 1.436(3) no
C4 C5 1.527(3) no
C5 H51 1.000 no
C5 O1 1.434(3) no
C5 C6 1.504(4) no
C6 H62 1.000 no
C6 H61 1.000 no
C6 O10 1.442(3) no
S1 C7 1.776(3) no
C7 C12 1.386(4) no
C7 C8 1.389(4) no
C8 H81 1.000 no
C8 C9 1.381(4) no
C9 H91 1.000 no
C9 C10 1.368(4) no
C10 N1 1.463(3) no
C10 C11 1.379(3) no
C11 H111 1.000 no
C11 C12 1.384(4) no
C12 H121 1.000 no
N1 O3 1.222(3) no
N1 O2 1.223(3) no
O4 C13 1.343(3) no
C13 C14 1.488(4) no
C13 O5 1.193(3) no
C14 C19 1.366(4) no
C14 C15 1.382(4) no
C15 H151 1.000 no
C15 C16 1.387(4) no
C16 H161 1.000 no
C16 C17 1.379(5) no
C17 H171 1.000 no
C17 C18 1.371(5) no
C18 H181 1.000 no
C18 C19 1.388(4) no
C19 H191 1.000 no
O6 C20 1.358(3) no
C20 C21 1.477(4) no
C20 O7 1.210(3) no
C21 C26 1.389(5) no
C21 C22 1.384(5) no
C22 H221 1.000 no
C22 C23 1.386(5) no
C23 H231 1.000 no
C23 C24 1.396(7) no
C24 H241 1.000 no
C24 C25 1.348(7) no
C25 H251 1.000 no
C25 C26 1.408(5) no
C26 H261 1.000 no
O8 C27 1.362(3) no
C27 C28 1.485(4) no
C27 O9 1.201(3) no
C28 C33 1.385(4) no
C28 C29 1.392(4) no
C29 H291 1.000 no
C29 C30 1.383(4) no
C30 H301 1.000 no
C30 C31 1.380(5) no
C31 H311 1.000 no
C31 C32 1.375(5) no
C32 H321 1.000 no
C32 C33 1.401(5) no
C33 H331 1.000 no
O10 C34 1.357(3) no
C34 C35 1.480(4) no
C34 O11 1.195(3) no
C35 C40 1.388(4) no
C35 C36 1.393(4) no
C36 H361 1.000 no
C36 C37 1.381(5) no
C37 H371 1.000 no
C37 C38 1.376(5) no
C38 H381 1.000 no
C38 C39 1.390(5) no
C39 H391 1.000 no
C39 C40 1.393(4) no
C40 H401 1.000 no
C41 H411 1.000 no
C41 S2 1.833(2) no
C41 O12 1.407(3) no
C41 C42 1.526(3) no
C42 H421 1.000 no
C42 O15 1.445(3) no
C42 C43 1.526(3) no
C43 H431 1.000 no
C43 O17 1.436(3) no
C43 C44 1.508(4) no
C44 H441 1.000 no
C44 O19 1.448(3) no
C44 C45 1.535(3) no
C45 H451 1.000 no
C45 O12 1.441(3) no
C45 C46 1.507(4) no
C46 H462 1.000 no
C46 H461 1.000 no
C46 O21 1.439(3) no
S2 C47 1.765(2) no
C47 C52 1.395(4) no
C47 C48 1.374(4) no
C48 H481 1.000 no
C48 C49 1.381(4) no
C49 H491 1.000 no
C49 C50 1.378(4) no
C50 N2 1.473(3) no
C50 C51 1.367(4) no
C51 H511 1.000 no
C51 C52 1.388(4) no
C52 H521 1.000 no
N2 O14 1.207(4) no
N2 O13 1.211(4) no
O15 C53 1.344(3) no
C53 C54 1.492(3) no
C53 O16 1.203(4) no
C54 C59 1.384(4) no
C54 C55 1.387(4) no
C55 H551 1.000 no
C55 C56 1.392(5) no
C56 H561 1.000 no
C56 C57 1.365(6) no
C57 H571 1.000 no
C57 C58 1.392(5) no
C58 H581 1.000 no
C58 C59 1.394(4) no
C59 H591 1.000 no
O17 C60 1.352(4) no
C60 C61 1.485(4) no
C60 O18 1.208(3) no
C61 C66 1.395(5) no
C61 C62 1.395(5) no
C62 H621 1.000 no
C62 C63 1.402(6) no
C63 H631 1.000 no
C63 C64 1.380(8) no
C64 H641 1.000 no
C64 C65 1.359(9) no
C65 H651 1.000 no
C65 C66 1.399(5) no
C66 H661 1.000 no
O19 C67 1.357(3) no
C67 C68 1.481(3) no
C67 O20 1.201(3) no
C68 C73 1.392(3) no
C68 C69 1.390(3) no
C69 H691 1.000 no
C69 C70 1.385(4) no
C70 H701 1.000 no
C70 C71 1.381(4) no
C71 H711 1.000 no
C71 C72 1.386(4) no
C72 H721 1.000 no
C72 C73 1.382(4) no
C73 H731 1.000 no
O21 C74 1.345(3) no
C74 C75 1.485(4) no
C74 O22 1.201(3) no
C75 C80 1.393(4) no
C75 C76 1.388(4) no
C76 H761 1.000 no
C76 C77 1.382(4) no
C77 H771 1.000 no
C77 C78 1.381(5) no
C78 H781 1.000 no
C78 C79 1.376(4) no
C79 H791 1.000 no
C79 C80 1.388(4) no
C80 H801 1.000 no
C81 H812 1.000 no
C81 H811 1.000 no
C81 Cl2 1.780(9) no
C81 Cl1 1.798(10) no
O23 C84 1.262(11) no
O23 C82 1.298(11) no
C82 H822 1.000 no
C82 H821 1.000 no
C82 C83 1.408(12) no
C83 H833 1.000 no
C83 H832 1.000 no
C83 H831 1.000 no
C84 H842 1.000 no
C84 H841 1.000 no
C84 C85 1.418(12) no
C85 H853 1.000 no
C85 H852 1.000 no
C85 H851 1.000 no
